data_7211710
loop_
_publ_author_name
'Lin, Hui'
'Xu, Wei'
'Zhu, Daoben'

_publ_section_title
;
 1,2-Bis (3,5-dimethyl dithioene [3,2-b:2&#x2032;,3&#x2032;-d]thiophene
 -2-yl) perfluorocyclopentene: synthesis and photochromic reaction in
 solution and LB films
;
_journal_issue 5
_journal_name_full 'Journal of Materials Chemistry'
_journal_page_first 884
_journal_paper_doi 10.1039/b913149c
_journal_volume 20
_journal_year 2010
_chemical_formula_moiety 'C25 H14 F6 S6'
_chemical_formula_sum 'C25 H14 F6 S6'
_chemical_formula_weight 620.72
_chemical_name_systematic
;
?
;
_space_group_IT_number 15
_symmetry_cell_setting monoclinic
_symmetry_space_group_name_Hall '-C 2yc'
_symmetry_space_group_name_H-M 'C 1 2/c 1'
_atom_sites_solution_hydrogens geom
_atom_sites_solution_primary direct
_atom_sites_solution_secondary difmap
_audit_creation_method SHELXL-97
_cell_angle_alpha 90.00
_cell_angle_beta 99.850(7)
_cell_angle_gamma 90.00
_cell_formula_units_Z 8
_cell_length_a 29.925(4)
_cell_length_b 6.9672(8)
_cell_length_c 23.953(3)
_cell_measurement_reflns_used 5180
_cell_measurement_temperature 113(2)
_cell_measurement_theta_max 27.9
_cell_measurement_theta_min 1.7
_cell_volume 4920.4(11)
_computing_cell_refinement CrystalClear
_computing_data_collection CrystalClear
_computing_data_reduction CrystalClear
_computing_publication_material 'CrystalStructure 3.7.0'
_computing_structure_refinement 'SHELXL-97 (Sheldrick, 1997)'
_computing_structure_solution 'SHELXS-97 (Sheldrick, 1990)'
_diffrn_ambient_temperature 113(2)
_diffrn_detector_area_resol_mean 7.31
_diffrn_measured_fraction_theta_full 0.989
_diffrn_measured_fraction_theta_max 0.989
_diffrn_measurement_device_type 'Rigaku Saturn'
_diffrn_measurement_method '\w and \f scans'
_diffrn_radiation_monochromator confocal
_diffrn_radiation_source 'rotating anode'
_diffrn_radiation_type MoK\a
_diffrn_radiation_wavelength 0.71070
_diffrn_reflns_av_R_equivalents 0.0809
_diffrn_reflns_av_sigmaI/netI 0.0620
_diffrn_reflns_limit_h_max 36
_diffrn_reflns_limit_h_min -36
_diffrn_reflns_limit_k_max 8
_diffrn_reflns_limit_k_min -8
_diffrn_reflns_limit_l_max 29
_diffrn_reflns_limit_l_min -29
_diffrn_reflns_number 19211
_diffrn_reflns_theta_full 26.00
_diffrn_reflns_theta_max 26.00
_diffrn_reflns_theta_min 1.73
_diffrn_standards_decay_% 0
_diffrn_standards_interval_count 0
_diffrn_standards_interval_time 0
_diffrn_standards_number 0
_exptl_absorpt_coefficient_mu 0.617
_exptl_absorpt_correction_T_max 0.9757
_exptl_absorpt_correction_T_min 0.9296
_exptl_absorpt_correction_type multi-scan
_exptl_absorpt_process_details crystalclear
_exptl_crystal_colour yellow
_exptl_crystal_density_diffrn 1.676
_exptl_crystal_density_method 'not measured'
_exptl_crystal_description prism
_exptl_crystal_F_000 2512
_exptl_crystal_size_max 0.12
_exptl_crystal_size_mid 0.06
_exptl_crystal_size_min 0.04
_refine_diff_density_max 0.574
_refine_diff_density_min -0.679
_refine_diff_density_rms 0.107
_refine_ls_extinction_method none
_refine_ls_goodness_of_fit_ref 1.097
_refine_ls_hydrogen_treatment constr
_refine_ls_matrix_type full
_refine_ls_number_parameters 542
_refine_ls_number_reflns 4794
_refine_ls_number_restraints 66
_refine_ls_restrained_S_all 1.220
_refine_ls_R_factor_all 0.0910
_refine_ls_R_factor_gt 0.0752
_refine_ls_shift/su_max 0.002
_refine_ls_shift/su_mean 0.000
_refine_ls_structure_factor_coef Fsqd
_refine_ls_weighting_details 'calc w=1/[\s^2^(Fo^2^)+(0.1166P)^2^+0.0000P] where P=(Fo^2^+2Fc^2^)/3'
_refine_ls_weighting_scheme calc
_refine_ls_wR_factor_gt 0.1873
_refine_ls_wR_factor_ref 0.2030
_reflns_number_gt 3864
_reflns_number_total 4794
_reflns_threshold_expression >2sigma(I)
_cod_data_source_file b913149c.txt
_cod_data_source_block shelxl
_cod_database_code 7211710

loop_
_symmetry_equiv_pos_as_xyz
'x, y, z'
'-x, y, -z+1/2'
'x+1/2, y+1/2, z'
'-x+1/2, y+1/2, -z+1/2'
'-x, -y, -z'
'x, -y, z-1/2'
'-x+1/2, -y+1/2, -z'
'x+1/2, -y+1/2, z-1/2'

loop_
_atom_site_label
_atom_site_type_symbol
_atom_site_fract_x
_atom_site_fract_y
_atom_site_fract_z
_atom_site_U_iso_or_equiv
_atom_site_adp_type
_atom_site_occupancy
_atom_site_symmetry_multiplicity
_atom_site_calc_flag
_atom_site_refinement_flags
_atom_site_disorder_assembly
_atom_site_disorder_group
S1 S 0.73863(4) 1.55077(17) 0.55348(5) 0.0435(3) Uani 1 1 d . . .
S2 S 0.79012(4) 1.01771(16) 0.61223(5) 0.0398(3) Uani 1 1 d . . .
S3 S 0.66887(4) 1.24957(17) 0.64584(5) 0.0394(3) Uani 1 1 d . . .
C1 C 0.78911(16) 1.5134(6) 0.52921(19) 0.0425(11) Uani 1 1 d . . .
H1 H 0.8015 1.6048 0.5067 0.051 Uiso 1 1 calc R . .
C2 C 0.80946(15) 1.3451(7) 0.54463(18) 0.0408(10) Uani 1 1 d . . .
C3 C 0.78306(15) 1.2386(6) 0.57850(17) 0.0362(10) Uani 1 1 d . . .
C4 C 0.74380(15) 1.3309(6) 0.58616(17) 0.0356(9) Uani 1 1 d . . .
C5 C 0.71889(14) 1.2214(6) 0.62094(17) 0.0339(9) Uani 1 1 d . . .
C6 C 0.73975(14) 1.0500(6) 0.63763(17) 0.0335(9) Uani 1 1 d . . .
C7 C 0.71599(13) 0.9367(6) 0.67285(17) 0.0330(9) Uani 1 1 d . . .
C8 C 0.67656(13) 1.0273(6) 0.67961(17) 0.0350(10) Uani 1 1 d . A .
C9 C 0.85290(16) 1.2754(7) 0.5282(2) 0.0478(12) Uani 1 1 d . . .
H9A H 0.8649 1.3739 0.5055 0.072 Uiso 1 1 calc R . .
H9B H 0.8471 1.1574 0.5058 0.072 Uiso 1 1 calc R . .
H9C H 0.8751 1.2493 0.5624 0.072 Uiso 1 1 calc R . .
C10 C 0.73230(17) 0.7488(6) 0.6988(2) 0.0446(11) Uani 1 1 d . . .
H10A H 0.7559 0.7715 0.7319 0.067 Uiso 1 1 calc R . .
H10B H 0.7448 0.6716 0.6709 0.067 Uiso 1 1 calc R . .
H10C H 0.7069 0.6800 0.7105 0.067 Uiso 1 1 calc R . .
C11 C 0.64299(12) 0.9583(6) 0.71211(14) 0.0349(10) Uani 1 1 d D . .
S4 S 0.6125(4) 0.8231(18) 0.5898(4) 0.0326(14) Uani 0.503(2) 1 d PD A 1
S5 S 0.54588(7) 0.3086(3) 0.54110(9) 0.0328(6) Uani 0.503(2) 1 d P A 1
S6 S 0.58467(18) 0.7058(9) 0.4276(2) 0.0406(11) Uani 0.503(2) 1 d PD A 1
C12 C 0.6405(2) 1.0511(11) 0.7719(3) 0.043(2) Uani 0.503(2) 1 d PD A 1
C13 C 0.5982(2) 0.9630(9) 0.7904(3) 0.045(2) Uani 0.503(2) 1 d PD A 1
C14 C 0.5890(2) 0.7810(10) 0.7548(3) 0.041(3) Uani 0.503(2) 1 d PD A 1
C15 C 0.6116(3) 0.8126(11) 0.7028(3) 0.032(2) Uani 0.503(2) 1 d PD A 1
C16 C 0.6011(2) 0.7114(11) 0.6504(3) 0.0304(17) Uani 0.503(2) 1 d PD A 1
C17 C 0.5792(2) 0.5358(11) 0.6400(3) 0.0273(16) Uani 0.503(2) 1 d P A 1
C18 C 0.5717(2) 0.4974(11) 0.5810(3) 0.0311(18) Uani 0.503(2) 1 d P A 1
C19 C 0.5863(2) 0.6433(12) 0.5476(3) 0.0310(18) Uani 0.503(2) 1 d PD A 1
C20 C 0.5766(3) 0.5962(12) 0.4896(3) 0.0336(18) Uani 0.503(2) 1 d PD A 1
C21 C 0.5539(3) 0.4257(12) 0.4790(3) 0.0319(18) Uani 0.503(2) 1 d P A 1
C22 C 0.5425(3) 0.3774(12) 0.4207(3) 0.0366(19) Uani 0.503(2) 1 d P A 1
C23 C 0.5573(3) 0.5178(12) 0.3892(4) 0.038(2) Uani 0.503(2) 1 d PD A 1
H23 H 0.5529 0.5129 0.3490 0.045 Uiso 0.503(2) 1 calc PR A 1
C24 C 0.5656(3) 0.3945(13) 0.6807(4) 0.040(2) Uani 0.503(2) 1 d P A 1
H24A H 0.5368 0.4346 0.6913 0.061 Uiso 0.503(2) 1 calc PR A 1
H24B H 0.5890 0.3885 0.7146 0.061 Uiso 0.503(2) 1 calc PR A 1
H24C H 0.5619 0.2676 0.6628 0.061 Uiso 0.503(2) 1 calc PR A 1
C25 C 0.5199(3) 0.1942(13) 0.3994(5) 0.040(2) Uani 0.503(2) 1 d P A 1
H25A H 0.5143 0.1947 0.3578 0.060 Uiso 0.503(2) 1 calc PR A 1
H25B H 0.4910 0.1819 0.4131 0.060 Uiso 0.503(2) 1 calc PR A 1
H25C H 0.5396 0.0857 0.4132 0.060 Uiso 0.503(2) 1 calc PR A 1
F1 F 0.67752(18) 0.9984(11) 0.8100(2) 0.0561(17) Uani 0.503(2) 1 d PD A 1
F2 F 0.6386(3) 1.2398(8) 0.7715(3) 0.064(2) Uani 0.503(2) 1 d PD A 1
F3 F 0.6055(4) 0.920(2) 0.8459(4) 0.051(3) Uani 0.503(2) 1 d PD A 1
F4 F 0.56281(19) 1.0854(9) 0.7773(3) 0.0599(16) Uani 0.503(2) 1 d PD A 1
F5 F 0.6072(2) 0.6293(9) 0.7849(3) 0.0484(19) Uani 0.503(2) 1 d PD A 1
F6 F 0.5444(3) 0.7463(16) 0.7403(5) 0.045(3) Uani 0.503(2) 1 d PD A 1
F1' F 0.69359(16) 0.8936(9) 0.7961(2) 0.0435(14) Uani 0.497(2) 1 d PD A 2
F2' F 0.6488(2) 1.1420(9) 0.7921(2) 0.0448(15) Uani 0.497(2) 1 d PD A 2
F3' F 0.6282(2) 0.6478(9) 0.7954(4) 0.052(2) Uani 0.497(2) 1 d PD A 2
F4' F 0.5992(5) 0.895(3) 0.8373(4) 0.064(4) Uani 0.497(2) 1 d PD A 2
F5' F 0.5506(3) 0.6883(15) 0.7328(5) 0.041(3) Uani 0.497(2) 1 d PD A 2
F6' F 0.54914(16) 0.9966(8) 0.7463(2) 0.0398(12) Uani 0.497(2) 1 d PD A 2
S4' S 0.6165(4) 0.8021(19) 0.5800(4) 0.0335(15) Uani 0.497(2) 1 d PD A 2
S5' S 0.48305(7) 0.7622(3) 0.49538(9) 0.0369(6) Uani 0.497(2) 1 d P A 2
S6' S 0.59636(19) 0.6984(11) 0.4168(3) 0.0478(13) Uani 0.497(2) 1 d PD A 2
C12' C 0.6521(2) 0.9584(10) 0.7756(3) 0.043(2) Uani 0.497(2) 1 d PD A 2
C13' C 0.61439(19) 0.8333(10) 0.7910(3) 0.039(2) Uani 0.497(2) 1 d PD A 2
C14' C 0.5758(2) 0.8451(11) 0.7392(3) 0.033(2) Uani 0.497(2) 1 d PD A 2
C15' C 0.6006(2) 0.8841(13) 0.6889(2) 0.030(2) Uani 0.497(2) 1 d PD A 2
C16' C 0.5808(2) 0.8436(11) 0.6298(3) 0.0277(17) Uani 0.497(2) 1 d PD A 2
C17' C 0.5351(2) 0.8310(11) 0.6058(3) 0.0278(17) Uani 0.497(2) 1 d P A 2
C18' C 0.5310(3) 0.7870(12) 0.5471(4) 0.0321(18) Uani 0.497(2) 1 d P A 2
C19' C 0.5710(3) 0.7639(12) 0.5276(3) 0.0313(18) Uani 0.497(2) 1 d PD A 2
C20' C 0.5633(3) 0.7279(12) 0.4684(3) 0.0323(18) Uani 0.497(2) 1 d PD A 2
C21' C 0.5179(3) 0.7216(11) 0.4460(4) 0.0332(18) Uani 0.497(2) 1 d P A 2
C22' C 0.5082(3) 0.6916(13) 0.3856(4) 0.043(2) Uani 0.497(2) 1 d P A 2
C23' C 0.5481(3) 0.6735(14) 0.3662(4) 0.049(2) Uani 0.497(2) 1 d PD A 2
H23' H 0.5494 0.6489 0.3275 0.059 Uiso 0.497(2) 1 calc PR A 2
C24' C 0.4940(3) 0.8653(15) 0.6323(4) 0.039(2) Uani 0.497(2) 1 d P A 2
H24D H 0.4842 0.7440 0.6471 0.058 Uiso 0.497(2) 1 calc PR A 2
H24E H 0.4695 0.9166 0.6038 0.058 Uiso 0.497(2) 1 calc PR A 2
H24F H 0.5013 0.9577 0.6634 0.058 Uiso 0.497(2) 1 calc PR A 2
C25' C 0.4609(4) 0.6865(16) 0.3527(4) 0.055(3) Uani 0.497(2) 1 d P A 2
H25D H 0.4466 0.8122 0.3547 0.082 Uiso 0.497(2) 1 calc PR A 2
H25E H 0.4433 0.5887 0.3687 0.082 Uiso 0.497(2) 1 calc PR A 2
H25F H 0.4619 0.6551 0.3130 0.082 Uiso 0.497(2) 1 calc PR A 2

loop_
_atom_site_aniso_label
_atom_site_aniso_U_11
_atom_site_aniso_U_22
_atom_site_aniso_U_33
_atom_site_aniso_U_23
_atom_site_aniso_U_13
_atom_site_aniso_U_12
S1 0.0631(7) 0.0372(7) 0.0328(6) 0.0078(5) 0.0158(5) -0.0030(5)
S2 0.0534(7) 0.0388(7) 0.0317(6) 0.0053(5) 0.0204(5) 0.0012(5)
S3 0.0418(6) 0.0432(7) 0.0343(6) 0.0105(5) 0.0095(5) -0.0005(5)
C1 0.060(3) 0.041(3) 0.029(2) 0.005(2) 0.015(2) -0.012(2)
C2 0.055(3) 0.046(3) 0.023(2) -0.0023(19) 0.0122(19) -0.008(2)
C3 0.052(2) 0.035(2) 0.023(2) -0.0012(18) 0.0107(18) -0.0018(19)
C4 0.057(2) 0.030(2) 0.021(2) 0.0010(17) 0.0103(18) -0.0056(19)
C5 0.043(2) 0.035(2) 0.026(2) 0.0015(18) 0.0128(18) -0.0062(18)
C6 0.046(2) 0.034(2) 0.023(2) 0.0018(17) 0.0130(17) -0.0028(18)
C7 0.043(2) 0.035(2) 0.022(2) 0.0024(17) 0.0072(17) -0.0027(18)
C8 0.039(2) 0.040(2) 0.025(2) 0.0065(18) 0.0035(17) -0.0069(18)
C9 0.060(3) 0.058(3) 0.031(2) 0.005(2) 0.020(2) -0.004(2)
C10 0.061(3) 0.038(3) 0.038(3) 0.010(2) 0.018(2) 0.005(2)
C11 0.037(2) 0.042(3) 0.027(2) 0.0082(19) 0.0094(17) -0.0010(18)
S4 0.039(3) 0.041(3) 0.019(3) 0.002(2) 0.0099(17) -0.008(2)
S5 0.0362(11) 0.0341(12) 0.0304(12) 0.0009(9) 0.0120(9) 0.0012(8)
S6 0.053(3) 0.0420(19) 0.028(2) 0.0033(15) 0.0114(16) -0.0031(18)
C12 0.038(4) 0.063(7) 0.022(3) 0.028(4) -0.007(3) -0.010(4)
C13 0.053(5) 0.059(7) 0.026(5) 0.011(5) 0.013(4) 0.005(5)
C14 0.029(5) 0.065(8) 0.031(6) 0.008(5) 0.013(4) 0.005(5)
C15 0.033(5) 0.039(6) 0.025(5) 0.003(4) 0.011(4) 0.004(4)
C16 0.029(4) 0.033(5) 0.030(4) 0.003(4) 0.006(3) 0.003(3)
C17 0.028(3) 0.032(4) 0.023(4) 0.007(3) 0.008(3) 0.006(3)
C18 0.029(4) 0.036(4) 0.033(4) 0.000(3) 0.016(3) 0.001(3)
C19 0.035(4) 0.035(5) 0.027(4) 0.001(4) 0.014(3) -0.003(4)
C20 0.034(4) 0.040(5) 0.029(4) 0.002(4) 0.012(3) -0.002(4)
C21 0.039(4) 0.032(4) 0.028(4) -0.004(3) 0.013(3) 0.007(3)
C22 0.037(4) 0.045(5) 0.027(4) -0.001(4) 0.005(3) 0.011(4)
C23 0.038(4) 0.048(5) 0.028(4) 0.000(4) 0.007(3) 0.009(4)
C24 0.045(4) 0.047(5) 0.034(5) 0.009(4) 0.021(4) 0.001(4)
C25 0.037(5) 0.041(5) 0.043(6) -0.009(5) 0.011(4) 0.005(4)
F1 0.046(3) 0.090(6) 0.030(3) 0.004(3) 0.000(3) -0.020(4)
F2 0.106(6) 0.058(4) 0.035(4) -0.010(3) 0.035(4) -0.012(4)
F3 0.045(5) 0.089(7) 0.022(4) -0.002(4) 0.018(4) -0.011(5)
F4 0.064(4) 0.072(4) 0.050(4) 0.001(3) 0.029(3) 0.014(3)
F5 0.054(4) 0.063(4) 0.028(4) 0.012(3) 0.008(4) 0.001(4)
F6 0.029(3) 0.078(8) 0.030(4) -0.007(4) 0.015(3) -0.009(4)
F1' 0.040(3) 0.062(4) 0.027(3) 0.012(3) 0.003(2) -0.004(3)
F2' 0.052(3) 0.055(5) 0.029(4) -0.006(3) 0.010(3) -0.015(3)
F3' 0.061(5) 0.053(4) 0.040(4) 0.026(3) 0.002(4) 0.002(4)
F4' 0.062(6) 0.103(9) 0.024(5) 0.006(5) 0.002(4) -0.033(5)
F5' 0.045(4) 0.048(5) 0.034(5) 0.002(4) 0.018(3) -0.011(4)
F6' 0.044(3) 0.051(3) 0.030(3) 0.000(2) 0.022(2) 0.006(2)
S4' 0.0354(19) 0.048(3) 0.020(3) 0.002(2) 0.0131(18) 0.0001(16)
S5' 0.0356(11) 0.0478(14) 0.0270(12) 0.0028(10) 0.0041(9) -0.0012(9)
S6' 0.060(3) 0.061(2) 0.026(2) 0.0006(16) 0.0174(17) 0.013(2)
C12' 0.038(4) 0.063(7) 0.022(3) 0.028(4) -0.007(3) -0.010(4)
C13' 0.049(5) 0.048(6) 0.020(5) 0.002(4) 0.011(4) -0.013(5)
C14' 0.040(6) 0.036(6) 0.027(5) -0.005(4) 0.019(4) -0.007(5)
C15' 0.034(5) 0.030(5) 0.030(5) 0.007(4) 0.019(4) 0.004(4)
C16' 0.030(4) 0.040(5) 0.017(4) 0.007(3) 0.013(3) -0.001(3)
C17' 0.026(4) 0.035(4) 0.025(4) 0.004(3) 0.011(3) 0.003(3)
C18' 0.033(4) 0.036(5) 0.026(4) 0.002(4) 0.002(3) -0.005(3)
C19' 0.040(4) 0.032(5) 0.023(4) 0.007(4) 0.011(3) 0.006(4)
C20' 0.043(4) 0.036(5) 0.022(4) -0.001(4) 0.016(4) 0.008(4)
C21' 0.046(5) 0.029(4) 0.026(4) 0.000(3) 0.007(4) -0.003(3)
C22' 0.057(5) 0.042(5) 0.029(5) -0.007(4) 0.004(4) 0.007(4)
C23' 0.070(6) 0.047(6) 0.028(5) -0.001(4) 0.004(5) 0.009(5)
C24' 0.036(5) 0.054(6) 0.031(5) 0.008(5) 0.016(4) -0.001(4)
C25' 0.075(7) 0.057(6) 0.029(5) -0.008(5) -0.003(5) -0.004(5)

loop_
_atom_type_symbol
_atom_type_description
_atom_type_scat_dispersion_real
_atom_type_scat_dispersion_imag
_atom_type_scat_source
C C 0.0033 0.0016 'International Tables Vol C Tables 4.2.6.8 and 6.1.1.4'
H H 0.0000 0.0000 'International Tables Vol C Tables 4.2.6.8 and 6.1.1.4'
F F 0.0171 0.0103 'International Tables Vol C Tables 4.2.6.8 and 6.1.1.4'
S S 0.1246 0.1234 'International Tables Vol C Tables 4.2.6.8 and 6.1.1.4'

loop_
_geom_angle_atom_site_label_1
_geom_angle_atom_site_label_2
_geom_angle_atom_site_label_3
_geom_angle
C4 S1 C1 90.2(2)
C6 S2 C3 90.2(2)
C5 S3 C8 90.34(19)
C2 C1 S1 114.8(3)
C2 C1 H1 122.6
S1 C1 H1 122.6
C1 C2 C3 109.9(4)
C1 C2 C9 125.6(4)
C3 C2 C9 124.5(4)
C4 C3 C2 113.5(4)
C4 C3 S2 113.0(3)
C2 C3 S2 133.5(4)
C3 C4 C5 111.7(4)
C3 C4 S1 111.6(3)
C5 C4 S1 136.6(3)
C6 C5 C4 112.1(4)
C6 C5 S3 112.2(3)
C4 C5 S3 135.6(3)
C5 C6 C7 113.8(4)
C5 C6 S2 112.9(3)
C7 C6 S2 133.2(3)
C8 C7 C6 109.9(4)
C8 C7 C10 125.5(4)
C6 C7 C10 124.6(4)
C7 C8 C11 126.8(4)
C7 C8 S3 113.7(3)
C11 C8 S3 119.6(3)
C2 C9 H9A 109.5
C2 C9 H9B 109.5
H9A C9 H9B 109.5
C2 C9 H9C 109.5
H9A C9 H9C 109.5
H9B C9 H9C 109.5
C7 C10 H10A 109.5
C7 C10 H10B 109.5
H10A C10 H10B 109.5
C7 C10 H10C 109.5
H10A C10 H10C 109.5
H10B C10 H10C 109.5
C15 C11 C15' 27.4(4)
C15 C11 C8 132.3(4)
C15' C11 C8 125.1(4)
C15 C11 C12' 99.5(4)
C15' C11 C12' 113.6(4)
C8 C11 C12' 121.4(4)
C15 C11 C12 108.1(4)
C15' C11 C12 109.3(4)
C8 C11 C12 119.5(4)
C12' C11 C12 27.3(3)
C19 S4 C16 91.7(6)
C18 S5 C21 90.1(4)
C20 S6 C23 89.9(5)
F2 C12 F1 107.7(7)
F2 C12 C13 111.4(6)
F1 C12 C13 108.4(5)
F2 C12 C11 114.2(5)
F1 C12 C11 109.7(6)
C13 C12 C11 105.4(4)
F3 C13 F4 111.0(8)
F3 C13 C14 110.4(8)
F4 C13 C14 109.6(5)
F3 C13 C12 111.8(6)
F4 C13 C12 109.3(5)
C14 C13 C12 104.5(5)
F5 C14 F6 107.0(8)
F5 C14 C13 109.8(6)
F6 C14 C13 111.8(6)
F5 C14 C15 110.7(6)
F6 C14 C15 111.9(7)
C13 C14 C15 105.7(5)
C11 C15 C16 123.3(5)
C11 C15 C14 111.1(5)
C16 C15 C14 125.6(6)
C17 C16 C15 128.2(7)
C17 C16 S4 113.6(6)
C15 C16 S4 118.0(6)
C16 C17 C18 109.5(7)
C16 C17 C24 129.6(7)
C18 C17 C24 120.8(7)
C19 C18 C17 114.8(7)
C19 C18 S5 112.8(6)
C17 C18 S5 132.4(6)
C18 C19 C20 111.2(7)
C18 C19 S4 110.3(7)
C20 C19 S4 138.4(7)
C21 C20 C19 113.3(7)
C21 C20 S6 111.3(6)
C19 C20 S6 135.4(7)
C20 C21 C22 114.6(7)
C20 C21 S5 112.5(6)
C22 C21 S5 132.9(7)
C23 C22 C21 109.3(8)
C23 C22 C25 126.7(8)
C21 C22 C25 123.9(8)
C22 C23 S6 114.9(7)
C22 C23 H23 122.5
S6 C23 H23 122.5
C19' S4' C16' 91.3(6)
C21' S5' C18' 89.1(4)
C20' S6' C23' 90.2(5)
F1' C12' F2' 108.9(6)
F1' C12' C11 111.8(6)
F2' C12' C11 106.7(5)
F1' C12' C13' 113.6(5)
F2' C12' C13' 112.2(6)
C11 C12' C13' 103.4(4)
F4' C13' F3' 112.4(10)
F4' C13' C12' 112.9(8)
F3' C13' C12' 109.7(5)
F4' C13' C14' 109.6(7)
F3' C13' C14' 106.8(5)
C12' C13' C14' 105.1(4)
F5' C14' F6' 108.9(7)
F5' C14' C15' 113.3(7)
F6' C14' C15' 109.5(6)
F5' C14' C13' 112.5(7)
F6' C14' C13' 108.5(6)
C15' C14' C13' 104.0(4)
C11 C15' C16' 130.2(5)
C11 C15' C14' 106.3(4)
C16' C15' C14' 123.5(5)
C17' C16' C15' 128.0(6)
C17' C16' S4' 112.2(6)
C15' C16' S4' 119.7(6)
C16' C17' C18' 109.5(6)
C16' C17' C24' 129.5(7)
C18' C17' C24' 120.9(7)
C19' C18' C17' 115.4(7)
C19' C18' S5' 114.2(6)
C17' C18' S5' 130.4(6)
C18' C19' C20' 111.1(7)
C18' C19' S4' 111.5(7)
C20' C19' S4' 137.2(7)
C21' C20' C19' 112.0(6)
C21' C20' S6' 111.5(6)
C19' C20' S6' 136.4(7)
C20' C21' C22' 114.3(8)
C20' C21' S5' 113.6(6)
C22' C21' S5' 132.0(7)
C23' C22' C21' 108.6(8)
C23' C22' C25' 128.5(9)
C21' C22' C25' 122.9(8)
C22' C23' S6' 115.3(7)
C22' C23' H23' 122.3
S6' C23' H23' 122.3
C17' C24' H24D 109.5
C17' C24' H24E 109.5
H24D C24' H24E 109.5
C17' C24' H24F 109.5
H24D C24' H24F 109.5
H24E C24' H24F 109.5
C22' C25' H25D 109.5
C22' C25' H25E 109.5
H25D C25' H25E 109.5
C22' C25' H25F 109.5
H25D C25' H25F 109.5
H25E C25' H25F 109.5

loop_
_geom_bond_atom_site_label_1
_geom_bond_atom_site_label_2
_geom_bond_distance
S1 C4 1.716(4)
S1 C1 1.729(5)
S2 C6 1.734(4)
S2 C3 1.734(4)
S3 C5 1.715(4)
S3 C8 1.744(4)
C1 C2 1.343(6)
C1 H1 0.9500
C2 C3 1.432(6)
C2 C9 1.502(6)
C3 C4 1.379(6)
C4 C5 1.430(5)
C5 C6 1.375(6)
C6 C7 1.430(5)
C7 C8 1.372(6)
C7 C10 1.495(6)
C8 C11 1.454(5)
C9 H9A 0.9800
C9 H9B 0.9800
C9 H9C 0.9800
C10 H10A 0.9800
C10 H10B 0.9800
C10 H10C 0.9800
C11 C15 1.374(7)
C11 C15' 1.395(7)
C11 C12' 1.500(7)
C11 C12 1.585(7)
S4 C19 1.714(9)
S4 C16 1.732(9)
S5 C18 1.729(8)
S5 C21 1.748(8)
S6 C20 1.724(8)
S6 C23 1.725(8)
C12 F2 1.315(8)
C12 F1 1.361(7)
C12 C13 1.539(7)
C13 F3 1.343(9)
C13 F4 1.353(7)
C13 C14 1.526(7)
C14 F5 1.341(8)
C14 F6 1.341(8)
C14 C15 1.533(7)
C15 C16 1.427(8)
C16 C17 1.390(10)
C17 C18 1.419(11)
C17 C24 1.490(10)
C18 C19 1.407(11)
C19 C20 1.408(11)
C20 C21 1.370(11)
C21 C22 1.421(11)
C22 C23 1.356(12)
C22 C25 1.493(12)
C23 H23 0.9500
C24 H24A 0.9800
C24 H24B 0.9800
C24 H24C 0.9800
C25 H25A 0.9800
C25 H25B 0.9800
C25 H25C 0.9800
F1' C12' 1.332(7)
F2' C12' 1.347(8)
F3' C13' 1.355(8)
F4' C13' 1.339(9)
F5' C14' 1.321(8)
F6' C14' 1.351(7)
S4' C19' 1.706(10)
S4' C16' 1.756(9)
S5' C21' 1.728(8)
S5' C18' 1.735(8)
S6' C20' 1.722(7)
S6' C23' 1.727(8)
C12' C13' 1.521(7)
C13' C14' 1.546(7)
C14' C15' 1.542(7)
C15' C16' 1.467(8)
C16' C17' 1.391(10)
C17' C18' 1.425(11)
C17' C24' 1.497(10)
C18' C19' 1.368(11)
C19' C20' 1.421(11)
C20' C21' 1.376(12)
C21' C22' 1.441(12)
C22' C23' 1.362(13)
C22' C25' 1.497(14)
C23' H23' 0.9500
C24' H24D 0.9800
C24' H24E 0.9800
C24' H24F 0.9800
C25' H25D 0.9800
C25' H25E 0.9800
C25' H25F 0.9800

loop_
_geom_torsion_atom_site_label_1
_geom_torsion_atom_site_label_2
_geom_torsion_atom_site_label_3
_geom_torsion_atom_site_label_4
_geom_torsion
C4 S1 C1 C2 -0.2(4)
S1 C1 C2 C3 -0.3(5)
S1 C1 C2 C9 178.5(4)
C1 C2 C3 C4 0.9(5)
C9 C2 C3 C4 -177.9(4)
C1 C2 C3 S2 -178.8(4)
C9 C2 C3 S2 2.3(7)
C6 S2 C3 C4 -0.5(3)
C6 S2 C3 C2 179.3(5)
C2 C3 C4 C5 -179.0(4)
S2 C3 C4 C5 0.8(5)
C2 C3 C4 S1 -1.1(5)
S2 C3 C4 S1 178.7(2)
C1 S1 C4 C3 0.8(3)
C1 S1 C4 C5 177.9(5)
C3 C4 C5 C6 -0.8(5)
S1 C4 C5 C6 -178.0(4)
C3 C4 C5 S3 -179.4(4)
S1 C4 C5 S3 3.5(8)
C8 S3 C5 C6 0.4(3)
C8 S3 C5 C4 178.9(5)
C4 C5 C6 C7 179.6(4)
S3 C5 C6 C7 -1.5(5)
C4 C5 C6 S2 0.5(5)
S3 C5 C6 S2 179.4(2)
C3 S2 C6 C5 0.0(3)
C3 S2 C6 C7 -178.9(4)
C5 C6 C7 C8 2.1(5)
S2 C6 C7 C8 -179.0(3)
C5 C6 C7 C10 -177.2(4)
S2 C6 C7 C10 1.7(7)
C6 C7 C8 C11 179.7(4)
C10 C7 C8 C11 -1.0(7)
C6 C7 C8 S3 -1.8(5)
C10 C7 C8 S3 177.5(3)
C5 S3 C8 C7 0.9(3)
C5 S3 C8 C11 179.5(3)
C7 C8 C11 C15 -71.9(8)
S3 C8 C11 C15 109.7(7)
C7 C8 C11 C15' -106.0(7)
S3 C8 C11 C15' 75.6(6)
C7 C8 C11 C12' 72.8(6)
S3 C8 C11 C12' -105.6(5)
C7 C8 C11 C12 104.5(6)
S3 C8 C11 C12 -73.9(5)
C15 C11 C12 F2 -132.2(7)
C15' C11 C12 F2 -103.3(7)
C8 C11 C12 F2 50.6(7)
C12' C11 C12 F2 152.5(11)
C15 C11 C12 F1 106.8(6)
C15' C11 C12 F1 135.8(6)
C8 C11 C12 F1 -70.3(6)
C12' C11 C12 F1 31.6(7)
C15 C11 C12 C13 -9.6(7)
C15' C11 C12 C13 19.3(7)
C8 C11 C12 C13 173.2(4)
C12' C11 C12 C13 -84.9(9)
F2 C12 C13 F3 -96.3(10)
F1 C12 C13 F3 22.0(10)
C11 C12 C13 F3 139.3(9)
F2 C12 C13 F4 27.1(8)
F1 C12 C13 F4 145.3(7)
C11 C12 C13 F4 -97.3(6)
F2 C12 C13 C14 144.3(6)
F1 C12 C13 C14 -97.5(7)
C11 C12 C13 C14 19.9(6)
F3 C13 C14 F5 -23.7(9)
F4 C13 C14 F5 -146.3(6)
C12 C13 C14 F5 96.6(6)
F3 C13 C14 F6 94.9(10)
F4 C13 C14 F6 -27.7(9)
C12 C13 C14 F6 -144.8(8)
F3 C13 C14 C15 -143.1(8)
F4 C13 C14 C15 94.3(6)
C12 C13 C14 C15 -22.8(7)
C15' C11 C15 C16 75.7(10)
C8 C11 C15 C16 -10.5(12)
C12' C11 C15 C16 -160.4(8)
C12 C11 C15 C16 172.8(7)
C15' C11 C15 C14 -102.1(11)
C8 C11 C15 C14 171.7(5)
C12' C11 C15 C14 21.7(7)
C12 C11 C15 C14 -5.0(8)
F5 C14 C15 C11 -100.9(7)
F6 C14 C15 C11 139.9(8)
C13 C14 C15 C11 17.9(8)
F5 C14 C15 C16 81.3(10)
F6 C14 C15 C16 -37.9(11)
C13 C14 C15 C16 -159.9(8)
C11 C15 C16 C17 162.7(7)
C14 C15 C16 C17 -19.8(13)
C11 C15 C16 S4 -22.5(12)
C14 C15 C16 S4 155.0(8)
C19 S4 C16 C17 2.4(8)
C19 S4 C16 C15 -173.1(7)
C15 C16 C17 C18 174.2(8)
S4 C16 C17 C18 -0.7(9)
C15 C16 C17 C24 -7.8(13)
S4 C16 C17 C24 177.2(8)
C16 C17 C18 C19 -1.9(9)
C24 C17 C18 C19 180.0(7)
C16 C17 C18 S5 -178.8(6)
C24 C17 C18 S5 3.0(11)
C21 S5 C18 C19 -0.6(6)
C21 S5 C18 C17 176.4(8)
C17 C18 C19 C20 -178.5(7)
S5 C18 C19 C20 -1.0(9)
C17 C18 C19 S4 3.7(10)
S5 C18 C19 S4 -178.8(6)
C16 S4 C19 C18 -3.3(8)
C16 S4 C19 C20 179.7(10)
C18 C19 C20 C21 2.6(10)
S4 C19 C20 C21 179.5(9)
C18 C19 C20 S6 179.8(7)
S4 C19 C20 S6 -3.3(17)
C23 S6 C20 C21 -0.2(7)
C23 S6 C20 C19 -177.4(9)
C19 C20 C21 C22 178.2(7)
S6 C20 C21 C22 0.3(9)
C19 C20 C21 S5 -3.0(9)
S6 C20 C21 S5 179.1(4)
C18 S5 C21 C20 2.0(6)
C18 S5 C21 C22 -179.4(8)
C20 C21 C22 C23 -0.2(10)
S5 C21 C22 C23 -178.8(6)
C20 C21 C22 C25 176.7(7)
S5 C21 C22 C25 -1.8(12)
C21 C22 C23 S6 0.1(9)
C25 C22 C23 S6 -176.7(7)
C20 S6 C23 C22 0.0(7)
C15 C11 C12' F1' 110.1(6)
C15' C11 C12' F1' 134.7(6)
C8 C11 C12' F1' -44.2(7)
C12 C11 C12' F1' -138.6(11)
C15 C11 C12' F2' -130.9(6)
C15' C11 C12' F2' -106.3(6)
C8 C11 C12' F2' 74.8(6)
C12 C11 C12' F2' -19.7(6)
C15 C11 C12' C13' -12.4(6)
C15' C11 C12' C13' 12.2(7)
C8 C11 C12' C13' -166.7(4)
C12 C11 C12' C13' 98.8(9)
F1' C12' C13' F4' 95.0(11)
F2' C12' C13' F4' -29.2(11)
C11 C12' C13' F4' -143.8(10)
F1' C12' C13' F3' -31.2(8)
F2' C12' C13' F3' -155.3(6)
C11 C12' C13' F3' 90.1(7)
F1' C12' C13' C14' -145.6(6)
F2' C12' C13' C14' 90.2(6)
C11 C12' C13' C14' -24.3(6)
F4' C13' C14' F5' -87.6(11)
F3' C13' C14' F5' 34.3(8)
C12' C13' C14' F5' 150.8(7)
F4' C13' C14' F6' 32.9(10)
F3' C13' C14' F6' 154.8(6)
C12' C13' C14' F6' -88.7(6)
F4' C13' C14' C15' 149.3(10)
F3' C13' C14' C15' -88.7(7)
C12' C13' C14' C15' 27.8(7)
C15 C11 C15' C16' -110.5(13)
C8 C11 C15' C16' 5.1(12)
C12' C11 C15' C16' -173.8(8)
C12 C11 C15' C16' 157.2(8)
C15 C11 C15' C14' 68.7(9)
C8 C11 C15' C14' -175.7(5)
C12' C11 C15' C14' 5.4(8)
C12 C11 C15' C14' -23.6(7)
F5' C14' C15' C11 -143.0(8)
F6' C14' C15' C11 95.3(7)
C13' C14' C15' C11 -20.5(7)
F5' C14' C15' C16' 36.3(12)
F6' C14' C15' C16' -85.5(9)
C13' C14' C15' C16' 158.8(7)
C11 C15' C16' C17' -156.7(8)
C14' C15' C16' C17' 24.2(13)
C11 C15' C16' S4' 23.9(13)
C14' C15' C16' S4' -155.2(8)
C19' S4' C16' C17' -1.0(9)
C19' S4' C16' C15' 178.5(7)
C15' C16' C17' C18' -179.3(8)
S4' C16' C17' C18' 0.1(10)
C15' C16' C17' C24' 3.8(15)
S4' C16' C17' C24' -176.8(9)
C16' C17' C18' C19' 1.1(10)
C24' C17' C18' C19' 178.3(8)
C16' C17' C18' S5' -177.5(6)
C24' C17' C18' S5' -0.3(13)
C21' S5' C18' C19' -0.5(7)
C21' S5' C18' C17' 178.1(8)
C17' C18' C19' C20' -177.7(7)
S5' C18' C19' C20' 1.1(10)
C17' C18' C19' S4' -1.9(11)
S5' C18' C19' S4' 177.0(7)
C16' S4' C19' C18' 1.6(9)
C16' S4' C19' C20' 175.9(10)
C18' C19' C20' C21' -1.2(11)
S4' C19' C20' C21' -175.6(10)
C18' C19' C20' S6' 175.9(8)
S4' C19' C20' S6' 1.6(18)
C23' S6' C20' C21' -1.1(8)
C23' S6' C20' C19' -178.2(10)
C19' C20' C21' C22' 178.1(7)
S6' C20' C21' C22' 0.2(10)
C19' C20' C21' S5' 0.9(10)
S6' C20' C21' S5' -177.0(5)
C18' S5' C21' C20' -0.2(7)
C18' S5' C21' C22' -176.8(9)
C20' C21' C22' C23' 1.1(11)
S5' C21' C22' C23' 177.6(7)
C20' C21' C22' C25' -178.0(9)
S5' C21' C22' C25' -1.4(14)
C21' C22' C23' S6' -1.9(11)
C25' C22' C23' S6' 177.1(9)
C20' S6' C23' C22' 1.8(9)
